data_4350794
loop_
_publ_author_name
'Weber, Jeremy E.'
'Hasanayn, Faraj'
'Fataftah, Majed'
'Mercado, Brandon Q.'
'Crabtree, Robert H.'
'Holland, Patrick L.'

_publ_section_title
;
 Electronic and Spin-State Effects on Dinitrogen Splitting to Nitrides in
 a Rhenium Pincer System.
;
_journal_issue 9
_journal_name_full 'Inorganic chemistry'
_journal_page_first 6115
_journal_page_last 6124
_journal_paper_doi 10.1021/acs.inorgchem.0c03778
_journal_volume 60
_journal_year 2021
_chemical_formula_moiety 'C27 H47 Cl2 N2 P2 Re, 0.5(C7 H8)'
_chemical_formula_sum 'C30.5 H51 Cl2 N2 P2 Re'
_chemical_formula_weight 764.77
_space_group_crystal_system monoclinic
_space_group_IT_number 15
_space_group_name_Hall '-I 2ya'
_space_group_name_H-M_alt 'I 1 2/a 1'
_atom_sites_solution_hydrogens geom
_atom_sites_solution_primary SHELXT
_atom_sites_solution_secondary difmap
_audit_creation_method SHELXL-2014/7
_cell_angle_alpha 90
_cell_angle_beta 108.978(3)
_cell_angle_gamma 90
_cell_formula_units_Z 8
_cell_length_a 19.5539(4)
_cell_length_b 12.7308(2)
_cell_length_c 28.3182(7)
_cell_measurement_reflns_used 70362
_cell_measurement_temperature 93(2)
_cell_measurement_theta_max 66.9450
_cell_measurement_theta_min 2.3920
_cell_volume 6666.3(3)
_computing_cell_refinement 'CrysAlisPro 1.171.39.16b (Rigaku OD, 2015)'
_computing_data_collection 'CrysAlisPro 1.171.39.16b (Rigaku OD, 2015)'
_computing_data_reduction 'CrysAlisPro 1.171.39.16b (Rigaku OD, 2015)'
_computing_molecular_graphics 'Olex2 (Dolomanov et al., 2009)'
_computing_publication_material 'CIFTAB-2014/2 (Sheldrick, 2014)'
_computing_structure_refinement 'SHELXL-2014/7 (Sheldrick, 2014)'
_computing_structure_solution 'SHELXT-2014/5 (Sheldrick, 2014)'
_diffrn_ambient_temperature 93(2)
_diffrn_detector_area_resol_mean 22.2
_diffrn_measured_fraction_theta_full 0.982
_diffrn_measured_fraction_theta_max 0.982
_diffrn_measurement_device_type 'Rigaku Saturn 944+ CCD'
_diffrn_measurement_method \w
_diffrn_radiation_type CuK\a
_diffrn_radiation_wavelength 1.54184
_diffrn_reflns_av_R_equivalents 0.0525
_diffrn_reflns_av_unetI/netI 0.0129
_diffrn_reflns_Laue_measured_fraction_full 0.982
_diffrn_reflns_Laue_measured_fraction_max 0.982
_diffrn_reflns_limit_h_max 23
_diffrn_reflns_limit_h_min -23
_diffrn_reflns_limit_k_max 15
_diffrn_reflns_limit_k_min -15
_diffrn_reflns_limit_l_max 31
_diffrn_reflns_limit_l_min -32
_diffrn_reflns_number 119745
_diffrn_reflns_point_group_measured_fraction_full 0.982
_diffrn_reflns_point_group_measured_fraction_max 0.982
_diffrn_reflns_theta_full 67.128
_diffrn_reflns_theta_max 67.128
_diffrn_reflns_theta_min 3.301
_diffrn_source 'microfocus rotating anode'
_exptl_absorpt_coefficient_mu 9.668
_exptl_absorpt_correction_T_max 1.00000
_exptl_absorpt_correction_T_min 0.48855
_exptl_absorpt_correction_type multi-scan
_exptl_absorpt_process_details
; 
CrysAlisPro 1.171.39.16b (Rigaku Oxford Diffraction, 2015) 
Empirical absorption correction using spherical harmonics, 
 implemented in SCALE3 ABSPACK scaling algorithm. 
;
_exptl_crystal_colour Red
_exptl_crystal_density_diffrn 1.524
_exptl_crystal_description Plate
_exptl_crystal_F_000 3096
_exptl_crystal_size_max 0.100
_exptl_crystal_size_mid 0.100
_exptl_crystal_size_min 0.010
_refine_diff_density_max 0.882
_refine_diff_density_min -0.799
_refine_diff_density_rms 0.073
_refine_ls_extinction_method none
_refine_ls_goodness_of_fit_ref 1.101
_refine_ls_hydrogen_treatment constr
_refine_ls_matrix_type full
_refine_ls_number_parameters 371
_refine_ls_number_reflns 5858
_refine_ls_number_restraints 49
_refine_ls_restrained_S_all 1.105
_refine_ls_R_factor_all 0.0210
_refine_ls_R_factor_gt 0.0208
_refine_ls_shift/su_max 0.005
_refine_ls_shift/su_mean 0.000
_refine_ls_structure_factor_coef Fsqd
_refine_ls_weighting_details 'w=1/[\s^2^(Fo^2^)+(0.0297P)^2^+15.5714P] where P=(Fo^2^+2Fc^2^)/3'
_refine_ls_weighting_scheme calc
_refine_ls_wR_factor_gt 0.0541
_refine_ls_wR_factor_ref 0.0542
_reflns_Friedel_coverage 0.000
_reflns_number_gt 5808
_reflns_number_total 5858
_reflns_threshold_expression 'I > 2\s(I)'
_cod_data_source_file ic0c03778_si_003.cif
_cod_data_source_block 007a-19033
_cod_original_sg_symbol_H-M 'I 2/a'
_cod_original_formula_sum 'C30.50 H51 Cl2 N2 P2 Re'
_cod_database_code 4350794
_shelx_shelxl_version_number 2014/7
_shelx_space_group_comment
; 
The symmetry employed for this shelxl refinement is uniquely defined 
by the following loop, which should always be used as a source of 
symmetry information in preference to the above space-group names. 
They are only intended as comments. 
;
_shelx_estimated_absorpt_t_min 0.445
_shelx_estimated_absorpt_t_max 0.910

loop_
_space_group_symop_operation_xyz
'x, y, z'
'-x+1/2, y, -z'
'x+1/2, y+1/2, z+1/2'
'-x+1, y+1/2, -z+1/2'
'-x, -y, -z'
'x-1/2, -y, z'
'-x+1/2, -y+1/2, -z+1/2'
'x, -y+1/2, z+1/2'

loop_
_atom_site_label
_atom_site_type_symbol
_atom_site_fract_x
_atom_site_fract_y
_atom_site_fract_z
_atom_site_U_iso_or_equiv
_atom_site_adp_type
_atom_site_occupancy
_atom_site_site_symmetry_order
_atom_site_calc_flag
_atom_site_refinement_flags_posn
_atom_site_refinement_flags_adp
_atom_site_refinement_flags_occupancy
_atom_site_disorder_assembly
_atom_site_disorder_group
Re1 Re 0.58699(2) 0.57132(2) 0.64459(2) 0.01649(5) Uani 1 1 d . . . . .
Cl1 Cl 0.59140(3) 0.47068(5) 0.57543(2) 0.02380(12) Uani 1 1 d . . . . .
Cl2 Cl 0.57657(3) 0.67661(4) 0.71076(2) 0.02092(12) Uani 1 1 d . . . . .
N11 N 0.69298(11) 0.54773(17) 0.68141(8) 0.0196(4) Uani 1 1 d . . . . .
C11 C 0.72280(13) 0.7346(2) 0.67820(9) 0.0214(5) Uani 1 1 d . . . . .
H11A H 0.7635 0.7728 0.6725 0.026 Uiso 1 1 calc R U . . .
H11B H 0.7085 0.7727 0.7040 0.026 Uiso 1 1 calc R U . . .
C21 C 0.74530(13) 0.6250(2) 0.69521(9) 0.0212(5) Uani 1 1 d . . . . .
C31 C 0.80995(14) 0.5791(2) 0.72157(10) 0.0245(6) Uani 1 1 d . . . . .
H31 H 0.8550 0.6139 0.7355 0.029 Uiso 1 1 calc R U . . .
C41 C 0.79678(13) 0.4697(2) 0.72414(9) 0.0255(5) Uani 1 1 d . . . . .
H41 H 0.8316 0.4178 0.7400 0.031 Uiso 1 1 calc R U . . .
C51 C 0.72476(13) 0.4528(2) 0.69949(9) 0.0223(5) Uani 1 1 d . . . . .
C61 C 0.67603(13) 0.3585(2) 0.69127(10) 0.0240(5) Uani 1 1 d . . . . .
H61A H 0.6954 0.3071 0.7186 0.029 Uiso 1 1 calc R U . . .
H61B H 0.6729 0.3239 0.6593 0.029 Uiso 1 1 calc R U . . .
P12 P 0.64510(3) 0.72694(5) 0.61921(2) 0.01906(13) Uani 1 1 d . . . . .
C12 C 0.69250(13) 0.7079(2) 0.57080(9) 0.0244(5) Uani 1 1 d . . . . .
C22 C 0.74446(14) 0.6138(2) 0.58669(10) 0.0275(6) Uani 1 1 d . . . . .
H22A H 0.7832 0.6309 0.6177 0.041 Uiso 1 1 calc R U . . .
H22B H 0.7654 0.5983 0.5604 0.041 Uiso 1 1 calc R U . . .
H22C H 0.7178 0.5523 0.5921 0.041 Uiso 1 1 calc R U . . .
C32 C 0.63763(15) 0.6833(2) 0.51889(9) 0.0271(6) Uani 1 1 d . . . . .
H32A H 0.6039 0.6291 0.5222 0.041 Uiso 1 1 calc R U . . .
H32B H 0.6635 0.6579 0.4967 0.041 Uiso 1 1 calc R U . . .
H32C H 0.6107 0.7471 0.5048 0.041 Uiso 1 1 calc R U . . .
C42 C 0.73914(15) 0.8026(2) 0.56701(11) 0.0306(6) Uani 1 1 d . . . . .
H42A H 0.7078 0.8628 0.5531 0.046 Uiso 1 1 calc R U . . .
H42B H 0.7674 0.7850 0.5452 0.046 Uiso 1 1 calc R U . . .
H42C H 0.7720 0.8206 0.6003 0.046 Uiso 1 1 calc R U . . .
C52 C 0.60310(14) 0.8635(2) 0.60945(10) 0.0246(5) Uani 1 1 d . . . . .
C62 C 0.54639(15) 0.8711(2) 0.63605(10) 0.0288(6) Uani 1 1 d . . . . .
H62A H 0.5110 0.8144 0.6244 0.043 Uiso 1 1 calc R U . . .
H62B H 0.5217 0.9391 0.6286 0.043 Uiso 1 1 calc R U . . .
H62C H 0.5702 0.8646 0.6722 0.043 Uiso 1 1 calc R U . . .
C72 C 0.56312(16) 0.8848(2) 0.55399(10) 0.0315(6) Uani 1 1 d . . . . .
H72A H 0.5982 0.8891 0.5360 0.047 Uiso 1 1 calc R U . . .
H72B H 0.5367 0.9513 0.5505 0.047 Uiso 1 1 calc R U . . .
H72C H 0.5290 0.8276 0.5401 0.047 Uiso 1 1 calc R U . . .
C82 C 0.65921(16) 0.9500(2) 0.63138(11) 0.0304(6) Uani 1 1 d . . . . .
H82A H 0.6800 0.9405 0.6676 0.046 Uiso 1 1 calc R U . . .
H82B H 0.6357 1.0189 0.6242 0.046 Uiso 1 1 calc R U . . .
H82C H 0.6977 0.9458 0.6163 0.046 Uiso 1 1 calc R U . . .
P13 P 0.58487(3) 0.40408(5) 0.68982(2) 0.01954(13) Uani 1 1 d . . . . .
C13 C 0.52047(14) 0.2913(2) 0.66115(10) 0.0262(5) Uani 1 1 d . . . . .
C23 C 0.45111(14) 0.3002(2) 0.67555(11) 0.0331(6) Uani 1 1 d . . . . .
H23A H 0.4628 0.2879 0.7115 0.050 Uiso 1 1 calc R U . . .
H23B H 0.4159 0.2478 0.6570 0.050 Uiso 1 1 calc R U . . .
H23C H 0.4305 0.3707 0.6673 0.050 Uiso 1 1 calc R U . . .
C33 C 0.55442(16) 0.1829(2) 0.67685(12) 0.0369(7) Uani 1 1 d . . . . .
H33A H 0.5997 0.1777 0.6692 0.055 Uiso 1 1 calc R U . . .
H33B H 0.5209 0.1283 0.6586 0.055 Uiso 1 1 calc R U . . .
H33C H 0.5644 0.1734 0.7128 0.055 Uiso 1 1 calc R U . . .
C43 C 0.49681(17) 0.2973(2) 0.60419(11) 0.0377(7) Uani 1 1 d . . . . .
H43A H 0.4763 0.3668 0.5932 0.057 Uiso 1 1 calc R U . . .
H43B H 0.4603 0.2432 0.5898 0.057 Uiso 1 1 calc R U . . .
H43C H 0.5387 0.2857 0.5931 0.057 Uiso 1 1 calc R U . . .
C53 C 0.59513(14) 0.4112(2) 0.75898(10) 0.0248(5) Uani 1 1 d . . . . .
C63 C 0.66385(13) 0.4750(2) 0.78612(9) 0.0255(5) Uani 1 1 d . . . . .
H63A H 0.7067 0.4346 0.7866 0.038 Uiso 1 1 calc R U . . .
H63B H 0.6654 0.4893 0.8205 0.038 Uiso 1 1 calc R U . . .
H63C H 0.6630 0.5415 0.7685 0.038 Uiso 1 1 calc R U . . .
C73 C 0.60496(15) 0.3040(2) 0.78491(10) 0.0308(6) Uani 1 1 d . . . . .
H73A H 0.5603 0.2632 0.7718 0.046 Uiso 1 1 calc R U . . .
H73B H 0.6162 0.3140 0.8209 0.046 Uiso 1 1 calc R U . . .
H73C H 0.6447 0.2661 0.7786 0.046 Uiso 1 1 calc R U . . .
C83 C 0.53007(14) 0.4670(2) 0.76694(10) 0.0298(6) Uani 1 1 d . . . . .
H83A H 0.5241 0.5365 0.7512 0.045 Uiso 1 1 calc R U . . .
H83B H 0.5384 0.4748 0.8028 0.045 Uiso 1 1 calc R U . . .
H83C H 0.4863 0.4252 0.7519 0.045 Uiso 1 1 calc R U . . .
N14 N 0.47138(11) 0.59496(17) 0.60684(8) 0.0201(4) Uani 1 1 d . . . . .
C14 C 0.44320(14) 0.6084(2) 0.55699(10) 0.0304(6) Uani 1 1 d . . . . .
H14 H 0.4750 0.6088 0.5378 0.036 Uiso 1 1 calc R U . . .
C24 C 0.37061(17) 0.6217(4) 0.53286(11) 0.0532(10) Uani 1 1 d . . . . .
H24 H 0.3528 0.6306 0.4976 0.064 Uiso 1 1 calc R U . . .
C34 C 0.32340(16) 0.6221(4) 0.56027(12) 0.0584(11) Uani 1 1 d . . . . .
H34 H 0.2729 0.6313 0.5442 0.070 Uiso 1 1 calc R U . . .
C44 C 0.35101(14) 0.6090(3) 0.61091(11) 0.0343(6) Uani 1 1 d . . . . .
H44 H 0.3200 0.6095 0.6307 0.041 Uiso 1 1 calc R U . . .
C54 C 0.42438(14) 0.5950(2) 0.63267(10) 0.0240(5) Uani 1 1 d . . . . .
H54 H 0.4429 0.5848 0.6678 0.029 Uiso 1 1 calc R U . . .
C10 C 0.6424(7) 1.0635(10) 0.4388(5) 0.100(4) Uani 0.5 1 d . U P A -1
H10A H 0.6487 1.0790 0.4065 0.149 Uiso 0.5 1 calc R U P A -1
H10B H 0.6034 1.1070 0.4428 0.149 Uiso 0.5 1 calc R U P A -1
H10C H 0.6302 0.9891 0.4400 0.149 Uiso 0.5 1 calc R U P A -1
C70 C 0.7796(4) 1.0852(6) 0.4750(2) 0.083(3) Uani 0.5 1 d G U P A -1
H70 H 0.7849 1.0731 0.4433 0.099 Uiso 0.5 1 calc R U P A -1
C20 C 0.7111(3) 1.0870(4) 0.4798(2) 0.068(2) Uani 0.5 1 d G U P A -1
C30 C 0.7034(3) 1.1047(6) 0.5263(3) 0.082(3) Uani 0.5 1 d G U P A -1
H30 H 0.6566 1.1059 0.5296 0.098 Uiso 0.5 1 calc R U P A -1
C40 C 0.7642(4) 1.1206(6) 0.5679(2) 0.072(2) Uani 0.5 1 d G U P A -1
H40 H 0.7589 1.1327 0.5997 0.086 Uiso 0.5 1 calc R U P A -1
C50 C 0.8327(3) 1.1189(6) 0.5631(3) 0.103(4) Uani 0.5 1 d G U P A -1
H50 H 0.8742 1.1298 0.5915 0.123 Uiso 0.5 1 calc R U P A -1
C60 C 0.8404(3) 1.1012(7) 0.5167(3) 0.095(3) Uani 0.5 1 d G U P A -1
H60 H 0.8872 1.1000 0.5134 0.114 Uiso 0.5 1 calc R U P A -1

loop_
_atom_site_aniso_label
_atom_site_aniso_U_11
_atom_site_aniso_U_22
_atom_site_aniso_U_33
_atom_site_aniso_U_23
_atom_site_aniso_U_13
_atom_site_aniso_U_12
Re1 0.01393(7) 0.02217(7) 0.01433(8) -0.00044(4) 0.00595(5) 0.00112(3)
Cl1 0.0257(3) 0.0289(3) 0.0194(3) -0.0045(2) 0.0110(2) 0.0013(2)
Cl2 0.0218(3) 0.0259(3) 0.0172(3) -0.0030(2) 0.0094(2) 0.0001(2)
N11 0.0153(10) 0.0255(10) 0.0190(11) 0.0000(8) 0.0071(8) 0.0011(8)
C11 0.0189(11) 0.0293(13) 0.0167(12) 0.0002(10) 0.0070(9) -0.0039(10)
C21 0.0171(11) 0.0321(14) 0.0167(12) -0.0021(10) 0.0085(9) -0.0012(10)
C31 0.0156(12) 0.0392(15) 0.0194(13) 0.0000(10) 0.0067(10) -0.0006(10)
C41 0.0186(12) 0.0367(15) 0.0219(13) 0.0054(11) 0.0074(10) 0.0065(11)
C51 0.0215(12) 0.0288(13) 0.0195(13) 0.0033(10) 0.0105(10) 0.0057(10)
C61 0.0215(12) 0.0253(13) 0.0259(13) 0.0027(10) 0.0088(10) 0.0054(10)
P12 0.0178(3) 0.0248(3) 0.0162(3) 0.0010(2) 0.0078(2) 0.0002(2)
C12 0.0240(12) 0.0338(14) 0.0194(13) 0.0002(10) 0.0124(10) -0.0014(11)
C22 0.0231(12) 0.0404(16) 0.0239(14) -0.0004(11) 0.0143(11) 0.0023(11)
C32 0.0314(14) 0.0347(14) 0.0176(13) 0.0004(10) 0.0112(11) 0.0005(11)
C42 0.0303(14) 0.0400(16) 0.0276(15) 0.0018(12) 0.0179(12) -0.0047(12)
C52 0.0271(13) 0.0246(13) 0.0238(13) 0.0034(10) 0.0107(10) 0.0027(10)
C62 0.0316(14) 0.0261(13) 0.0310(15) 0.0031(11) 0.0135(12) 0.0060(11)
C72 0.0357(15) 0.0326(15) 0.0267(15) 0.0046(11) 0.0108(12) 0.0058(12)
C82 0.0349(15) 0.0265(13) 0.0327(16) -0.0014(12) 0.0148(12) -0.0016(12)
P13 0.0177(3) 0.0225(3) 0.0184(3) 0.0012(2) 0.0059(2) -0.0001(2)
C13 0.0234(12) 0.0247(13) 0.0280(14) 0.0001(10) 0.0050(10) -0.0026(10)
C23 0.0253(14) 0.0355(15) 0.0367(16) 0.0014(12) 0.0075(12) -0.0050(11)
C33 0.0349(15) 0.0285(15) 0.0442(18) -0.0004(13) 0.0086(13) -0.0020(12)
C43 0.0433(17) 0.0356(16) 0.0301(16) -0.0039(12) 0.0064(13) -0.0125(13)
C53 0.0229(13) 0.0309(13) 0.0224(14) 0.0022(10) 0.0099(11) -0.0022(10)
C63 0.0228(12) 0.0350(15) 0.0180(13) 0.0014(10) 0.0057(10) -0.0031(11)
C73 0.0331(14) 0.0332(15) 0.0243(14) 0.0057(11) 0.0069(11) -0.0047(11)
C83 0.0260(13) 0.0403(16) 0.0276(15) 0.0017(12) 0.0151(11) -0.0017(12)
N14 0.0159(10) 0.0245(10) 0.0203(11) -0.0020(8) 0.0063(8) 0.0006(8)
C14 0.0221(13) 0.0482(17) 0.0211(14) -0.0022(12) 0.0074(11) 0.0051(12)
C24 0.0274(15) 0.110(3) 0.0177(15) -0.0086(17) 0.0010(12) 0.0191(18)
C34 0.0162(14) 0.125(4) 0.0301(18) -0.015(2) 0.0017(12) 0.0141(18)
C44 0.0188(13) 0.0532(18) 0.0335(16) -0.0108(14) 0.0121(11) -0.0005(12)
C54 0.0225(13) 0.0284(13) 0.0220(13) -0.0035(10) 0.0085(10) -0.0016(10)
C10 0.077(6) 0.131(11) 0.079(7) 0.016(6) 0.009(5) 0.009(6)
C70 0.063(4) 0.071(7) 0.111(7) -0.033(5) 0.024(5) -0.001(4)
C20 0.052(4) 0.065(5) 0.081(5) 0.015(4) 0.011(4) 0.015(3)
C30 0.104(7) 0.060(6) 0.079(5) 0.022(4) 0.026(4) -0.010(5)
C40 0.082(5) 0.044(4) 0.083(5) 0.009(4) 0.017(4) -0.002(4)
C50 0.090(6) 0.095(9) 0.116(7) -0.020(6) 0.025(5) -0.001(6)
C60 0.059(5) 0.090(7) 0.127(7) -0.032(6) 0.018(5) -0.009(5)

loop_
_atom_type_symbol
_atom_type_description
_atom_type_scat_dispersion_real
_atom_type_scat_dispersion_imag
_atom_type_scat_source
C C 0.0181 0.0091 'International Tables Vol C Tables 4.2.6.8 and 6.1.1.4'
H H 0.0000 0.0000 'International Tables Vol C Tables 4.2.6.8 and 6.1.1.4'
Cl Cl 0.3639 0.7018 'International Tables Vol C Tables 4.2.6.8 and 6.1.1.4'
N N 0.0311 0.0180 'International Tables Vol C Tables 4.2.6.8 and 6.1.1.4'
P P 0.2955 0.4335 'International Tables Vol C Tables 4.2.6.8 and 6.1.1.4'
Re Re -5.2083 5.8923 'International Tables Vol C Tables 4.2.6.8 and 6.1.1.4'

loop_
_geom_angle_atom_site_label_1
_geom_angle_atom_site_label_2
_geom_angle_atom_site_label_3
_geom_angle
_geom_angle_site_symmetry_1
_geom_angle_site_symmetry_3
_geom_angle_publ_flag
N11 Re1 N14 178.13(8) . . ?
N11 Re1 Cl1 92.25(6) . . ?
N14 Re1 Cl1 88.86(6) . . ?
N11 Re1 Cl2 90.78(6) . . ?
N14 Re1 Cl2 88.14(6) . . ?
Cl1 Re1 Cl2 176.75(2) . . ?
N11 Re1 P13 78.06(6) . . ?
N14 Re1 P13 100.47(6) . . ?
Cl1 Re1 P13 88.51(2) . . ?
Cl2 Re1 P13 93.26(2) . . ?
N11 Re1 P12 77.30(6) . . ?
N14 Re1 P12 104.16(6) . . ?
Cl1 Re1 P12 92.80(2) . . ?
Cl2 Re1 P12 86.73(2) . . ?
P13 Re1 P12 155.36(2) . . ?
C51 N11 C21 108.4(2) . . ?
C51 N11 Re1 125.84(17) . . ?
C21 N11 Re1 125.62(17) . . ?
C21 C11 P12 108.02(17) . . ?
C21 C11 H11A 110.1 . . ?
P12 C11 H11A 110.1 . . ?
C21 C11 H11B 110.1 . . ?
P12 C11 H11B 110.1 . . ?
H11A C11 H11B 108.4 . . ?
C31 C21 N11 108.5(2) . . ?
C31 C21 C11 134.1(2) . . ?
N11 C21 C11 117.4(2) . . ?
C21 C31 C41 107.1(2) . . ?
C21 C31 H31 126.4 . . ?
C41 C31 H31 126.4 . . ?
C51 C41 C31 107.5(2) . . ?
C51 C41 H41 126.2 . . ?
C31 C41 H41 126.2 . . ?
C41 C51 N11 108.4(2) . . ?
C41 C51 C61 134.4(2) . . ?
N11 C51 C61 117.1(2) . . ?
C51 C61 P13 107.96(17) . . ?
C51 C61 H61A 110.1 . . ?
P13 C61 H61A 110.1 . . ?
C51 C61 H61B 110.1 . . ?
P13 C61 H61B 110.1 . . ?
H61A C61 H61B 108.4 . . ?
C11 P12 C12 101.93(11) . . ?
C11 P12 C52 105.69(12) . . ?
C12 P12 C52 107.45(11) . . ?
C11 P12 Re1 95.63(8) . . ?
C12 P12 Re1 118.59(9) . . ?
C52 P12 Re1 123.36(8) . . ?
C42 C12 C22 106.3(2) . . ?
C42 C12 C32 109.7(2) . . ?
C22 C12 C32 108.0(2) . . ?
C42 C12 P12 112.90(18) . . ?
C22 C12 P12 108.56(17) . . ?
C32 C12 P12 111.18(17) . . ?
C12 C22 H22A 109.5 . . ?
C12 C22 H22B 109.5 . . ?
H22A C22 H22B 109.5 . . ?
C12 C22 H22C 109.5 . . ?
H22A C22 H22C 109.5 . . ?
H22B C22 H22C 109.5 . . ?
C12 C32 H32A 109.5 . . ?
C12 C32 H32B 109.5 . . ?
H32A C32 H32B 109.5 . . ?
C12 C32 H32C 109.5 . . ?
H32A C32 H32C 109.5 . . ?
H32B C32 H32C 109.5 . . ?
C12 C42 H42A 109.5 . . ?
C12 C42 H42B 109.5 . . ?
H42A C42 H42B 109.5 . . ?
C12 C42 H42C 109.5 . . ?
H42A C42 H42C 109.5 . . ?
H42B C42 H42C 109.5 . . ?
C62 C52 C72 106.4(2) . . ?
C62 C52 C82 107.0(2) . . ?
C72 C52 C82 110.3(2) . . ?
C62 C52 P12 109.43(17) . . ?
C72 C52 P12 111.23(18) . . ?
C82 C52 P12 112.23(18) . . ?
C52 C62 H62A 109.5 . . ?
C52 C62 H62B 109.5 . . ?
H62A C62 H62B 109.5 . . ?
C52 C62 H62C 109.5 . . ?
H62A C62 H62C 109.5 . . ?
H62B C62 H62C 109.5 . . ?
C52 C72 H72A 109.5 . . ?
C52 C72 H72B 109.5 . . ?
H72A C72 H72B 109.5 . . ?
C52 C72 H72C 109.5 . . ?
H72A C72 H72C 109.5 . . ?
H72B C72 H72C 109.5 . . ?
C52 C82 H82A 109.5 . . ?
C52 C82 H82B 109.5 . . ?
H82A C82 H82B 109.5 . . ?
C52 C82 H82C 109.5 . . ?
H82A C82 H82C 109.5 . . ?
H82B C82 H82C 109.5 . . ?
C61 P13 C53 102.25(12) . . ?
C61 P13 C13 105.61(12) . . ?
C53 P13 C13 107.92(12) . . ?
C61 P13 Re1 95.85(8) . . ?
C53 P13 Re1 118.28(9) . . ?
C13 P13 Re1 122.90(9) . . ?
C43 C13 C33 107.7(2) . . ?
C43 C13 C23 106.6(2) . . ?
C33 C13 C23 109.0(2) . . ?
C43 C13 P13 110.04(18) . . ?
C33 C13 P13 112.97(18) . . ?
C23 C13 P13 110.32(19) . . ?
C13 C23 H23A 109.5 . . ?
C13 C23 H23B 109.5 . . ?
H23A C23 H23B 109.5 . . ?
C13 C23 H23C 109.5 . . ?
H23A C23 H23C 109.5 . . ?
H23B C23 H23C 109.5 . . ?
C13 C33 H33A 109.5 . . ?
C13 C33 H33B 109.5 . . ?
H33A C33 H33B 109.5 . . ?
C13 C33 H33C 109.5 . . ?
H33A C33 H33C 109.5 . . ?
H33B C33 H33C 109.5 . . ?
C13 C43 H43A 109.5 . . ?
C13 C43 H43B 109.5 . . ?
H43A C43 H43B 109.5 . . ?
C13 C43 H43C 109.5 . . ?
H43A C43 H43C 109.5 . . ?
H43B C43 H43C 109.5 . . ?
C73 C53 C83 108.8(2) . . ?
C73 C53 C63 106.1(2) . . ?
C83 C53 C63 108.2(2) . . ?
C73 C53 P13 113.87(19) . . ?
C83 C53 P13 110.95(18) . . ?
C63 C53 P13 108.69(17) . . ?
C53 C63 H63A 109.5 . . ?
C53 C63 H63B 109.5 . . ?
H63A C63 H63B 109.5 . . ?
C53 C63 H63C 109.5 . . ?
H63A C63 H63C 109.5 . . ?
H63B C63 H63C 109.5 . . ?
C53 C73 H73A 109.5 . . ?
C53 C73 H73B 109.5 . . ?
H73A C73 H73B 109.5 . . ?
C53 C73 H73C 109.5 . . ?
H73A C73 H73C 109.5 . . ?
H73B C73 H73C 109.5 . . ?
C53 C83 H83A 109.5 . . ?
C53 C83 H83B 109.5 . . ?
H83A C83 H83B 109.5 . . ?
C53 C83 H83C 109.5 . . ?
H83A C83 H83C 109.5 . . ?
H83B C83 H83C 109.5 . . ?
C54 N14 C14 116.7(2) . . ?
C54 N14 Re1 120.94(17) . . ?
C14 N14 Re1 122.35(17) . . ?
N14 C14 C24 122.8(3) . . ?
N14 C14 H14 118.6 . . ?
C24 C14 H14 118.6 . . ?
C14 C24 C34 119.5(3) . . ?
C14 C24 H24 120.3 . . ?
C34 C24 H24 120.3 . . ?
C44 C34 C24 118.6(3) . . ?
C44 C34 H34 120.7 . . ?
C24 C34 H34 120.7 . . ?
C34 C44 C54 118.9(3) . . ?
C34 C44 H44 120.5 . . ?
C54 C44 H44 120.5 . . ?
N14 C54 C44 123.5(3) . . ?
N14 C54 H54 118.2 . . ?
C44 C54 H54 118.2 . . ?
C20 C10 H10A 109.5 . . ?
C20 C10 H10B 109.5 . . ?
H10A C10 H10B 109.5 . . ?
C20 C10 H10C 109.5 . . ?
H10A C10 H10C 109.5 . . ?
H10B C10 H10C 109.5 . . ?
C20 C70 C60 120.0 . . ?
C20 C70 H70 120.0 . . ?
C60 C70 H70 120.0 . . ?
C70 C20 C30 120.0 . . ?
C70 C20 C10 124.8(7) . . ?
C30 C20 C10 115.0(7) . . ?
C20 C30 C40 120.0 . . ?
C20 C30 H30 120.0 . . ?
C40 C30 H30 120.0 . . ?
C30 C40 C50 120.0 . . ?
C30 C40 H40 120.0 . . ?
C50 C40 H40 120.0 . . ?
C60 C50 C40 120.0 . . ?
C60 C50 H50 120.0 . . ?
C40 C50 H50 120.0 . . ?
C50 C60 C70 120.0 . . ?
C50 C60 H60 120.0 . . ?
C70 C60 H60 120.0 . . ?

loop_
_geom_bond_atom_site_label_1
_geom_bond_atom_site_label_2
_geom_bond_distance
_geom_bond_site_symmetry_2
_geom_bond_publ_flag
Re1 N11 2.017(2) . ?
Re1 N14 2.184(2) . ?
Re1 Cl1 2.3653(6) . ?
Re1 Cl2 2.3661(5) . ?
Re1 P13 2.4919(6) . ?
Re1 P12 2.5028(6) . ?
N11 C51 1.379(3) . ?
N11 C21 1.381(3) . ?
C11 C21 1.495(4) . ?
C11 P12 1.860(2) . ?
C11 H11A 0.9900 . ?
C11 H11B 0.9900 . ?
C21 C31 1.372(4) . ?
C31 C41 1.423(4) . ?
C31 H31 0.9500 . ?
C41 C51 1.370(4) . ?
C41 H41 0.9500 . ?
C51 C61 1.503(4) . ?
C61 P13 1.863(2) . ?
C61 H61A 0.9900 . ?
C61 H61B 0.9900 . ?
P12 C12 1.904(2) . ?
P12 C52 1.904(3) . ?
C12 C42 1.537(4) . ?
C12 C22 1.540(4) . ?
C12 C32 1.544(4) . ?
C22 H22A 0.9800 . ?
C22 H22B 0.9800 . ?
C22 H22C 0.9800 . ?
C32 H32A 0.9800 . ?
C32 H32B 0.9800 . ?
C32 H32C 0.9800 . ?
C42 H42A 0.9800 . ?
C42 H42B 0.9800 . ?
C42 H42C 0.9800 . ?
C52 C62 1.533(4) . ?
C52 C72 1.534(4) . ?
C52 C82 1.536(4) . ?
C62 H62A 0.9800 . ?
C62 H62B 0.9800 . ?
C62 H62C 0.9800 . ?
C72 H72A 0.9800 . ?
C72 H72B 0.9800 . ?
C72 H72C 0.9800 . ?
C82 H82A 0.9800 . ?
C82 H82B 0.9800 . ?
C82 H82C 0.9800 . ?
P13 C53 1.905(3) . ?
P13 C13 1.908(3) . ?
C13 C43 1.529(4) . ?
C13 C33 1.533(4) . ?
C13 C23 1.542(4) . ?
C23 H23A 0.9800 . ?
C23 H23B 0.9800 . ?
C23 H23C 0.9800 . ?
C33 H33A 0.9800 . ?
C33 H33B 0.9800 . ?
C33 H33C 0.9800 . ?
C43 H43A 0.9800 . ?
C43 H43B 0.9800 . ?
C43 H43C 0.9800 . ?
C53 C73 1.533(4) . ?
C53 C83 1.536(4) . ?
C53 C63 1.544(4) . ?
C63 H63A 0.9800 . ?
C63 H63B 0.9800 . ?
C63 H63C 0.9800 . ?
C73 H73A 0.9800 . ?
C73 H73B 0.9800 . ?
C73 H73C 0.9800 . ?
C83 H83A 0.9800 . ?
C83 H83B 0.9800 . ?
C83 H83C 0.9800 . ?
N14 C54 1.348(3) . ?
N14 C14 1.349(3) . ?
C14 C24 1.371(4) . ?
C14 H14 0.9500 . ?
C24 C34 1.386(5) . ?
C24 H24 0.9500 . ?
C34 C44 1.368(5) . ?
C34 H34 0.9500 . ?
C44 C54 1.377(4) . ?
C44 H44 0.9500 . ?
C54 H54 0.9500 . ?
C10 C20 1.493(12) . ?
C10 H10A 0.9800 . ?
C10 H10B 0.9800 . ?
C10 H10C 0.9800 . ?
C70 C20 1.3900 . ?
C70 C60 1.3900 . ?
C70 H70 0.9500 . ?
C20 C30 1.3900 . ?
C30 C40 1.3900 . ?
C30 H30 0.9500 . ?
C40 C50 1.3900 . ?
C40 H40 0.9500 . ?
C50 C60 1.3900 . ?
C50 H50 0.9500 . ?
C60 H60 0.9500 . ?

loop_
_geom_torsion_atom_site_label_1
_geom_torsion_atom_site_label_2
_geom_torsion_atom_site_label_3
_geom_torsion_atom_site_label_4
_geom_torsion
_geom_torsion_site_symmetry_1
_geom_torsion_site_symmetry_2
_geom_torsion_site_symmetry_3
_geom_torsion_site_symmetry_4
_geom_torsion_publ_flag
C51 N11 C21 C31 0.4(3) . . . . ?
Re1 N11 C21 C31 177.12(17) . . . . ?
C51 N11 C21 C11 178.5(2) . . . . ?
Re1 N11 C21 C11 -4.8(3) . . . . ?
P12 C11 C21 C31 149.7(3) . . . . ?
P12 C11 C21 N11 -27.7(3) . . . . ?
N11 C21 C31 C41 -0.1(3) . . . . ?
C11 C21 C31 C41 -177.7(3) . . . . ?
C21 C31 C41 C51 -0.2(3) . . . . ?
C31 C41 C51 N11 0.5(3) . . . . ?
C31 C41 C51 C61 -175.7(3) . . . . ?
C21 N11 C51 C41 -0.5(3) . . . . ?
Re1 N11 C51 C41 -177.24(17) . . . . ?
C21 N11 C51 C61 176.3(2) . . . . ?
Re1 N11 C51 C61 -0.3(3) . . . . ?
C41 C51 C61 P13 146.1(3) . . . . ?
N11 C51 C61 P13 -29.8(3) . . . . ?
C21 C11 P12 C12 -83.06(18) . . . . ?
C21 C11 P12 C52 164.74(16) . . . . ?
C21 C11 P12 Re1 37.76(16) . . . . ?
C51 C61 P13 C53 -83.07(19) . . . . ?
C51 C61 P13 C13 164.13(17) . . . . ?
C51 C61 P13 Re1 37.57(17) . . . . ?
C54 N14 C14 C24 0.0(5) . . . . ?
Re1 N14 C14 C24 179.0(3) . . . . ?
N14 C14 C24 C34 0.4(6) . . . . ?
C14 C24 C34 C44 -0.1(7) . . . . ?
C24 C34 C44 C54 -0.6(6) . . . . ?
C14 N14 C54 C44 -0.7(4) . . . . ?
Re1 N14 C54 C44 -179.7(2) . . . . ?
C34 C44 C54 N14 1.0(5) . . . . ?
C60 C70 C20 C30 0.0 . . . . ?
C60 C70 C20 C10 -175.5(6) . . . . ?
C70 C20 C30 C40 0.0 . . . . ?
C10 C20 C30 C40 175.9(6) . . . . ?
C20 C30 C40 C50 0.0 . . . . ?
C30 C40 C50 C60 0.0 . . . . ?
C40 C50 C60 C70 0.0 . . . . ?
C20 C70 C60 C50 0.0 . . . . ?
